data_7709521
loop_
_publ_author_name
'Dodonov, Vladimir Alekseevich'
'Kushnerova, Olga A.'
'Rumyantcev, Roman V.'
'Novikov, Alexander S.'
'Osmanov, Vladimir K.'
'Fedushkin, Igor Leonidovich'

_publ_section_title
;
 Cycloaddition of isoselenocyanates to sodium and magnesium metallacycles
;
_journal_name_full 'Dalton Transactions'
_journal_paper_doi 10.1039/D1DT04366H
_journal_year 2022
_chemical_formula_sum 'C48 H58 N3 Na O3 Se'
_chemical_formula_weight 826.92
_space_group_crystal_system orthorhombic
_space_group_IT_number 61
_space_group_name_Hall '-P 2ac 2ab'
_space_group_name_H-M_alt 'P b c a'
_atom_sites_solution_hydrogens mixed
_atom_sites_solution_primary dual
_atom_sites_solution_secondary difmap
_audit_creation_method SHELXL-2018/3
_audit_update_record
;
2022-01-14 deposited with the CCDC.	2022-02-15 downloaded from the CCDC.
;
_cell_angle_alpha 90
_cell_angle_beta 90
_cell_angle_gamma 90
_cell_formula_units_Z 8
_cell_length_a 10.4126(2)
_cell_length_b 21.5074(5)
_cell_length_c 39.7104(8)
_cell_measurement_reflns_used 20578
_cell_measurement_temperature 100(2)
_cell_measurement_theta_max 24.3150
_cell_measurement_theta_min 1.9550
_cell_volume 8893.1(3)
_computing_cell_refinement 'CrysAlisPro 1.171.40.67a (Rigaku OD, 2019)'
_computing_data_collection 'CrysAlisPro 1.171.40.67a (Rigaku OD, 2019)'
_computing_data_reduction 'CrysAlisPro 1.171.40.67a (Rigaku OD, 2019)'
_computing_molecular_graphics SHELXTL
_computing_publication_material \^A
_computing_structure_refinement \^A
_computing_structure_solution SHELXT-2014/5
_diffrn_ambient_temperature 100(2)
_diffrn_measured_fraction_theta_full 0.999
_diffrn_measured_fraction_theta_max 0.999
_diffrn_measurement_device_type 'Xcalibur EOS'
_diffrn_measurement_method '\w scans'
_diffrn_radiation_monochromator graphite
_diffrn_radiation_source 'Enhance (Mo) X-ray Source'
_diffrn_radiation_type MoK\a
_diffrn_radiation_wavelength 0.71073
_diffrn_reflns_av_R_equivalents 0.0734
_diffrn_reflns_av_unetI/netI 0.0326
_diffrn_reflns_Laue_measured_fraction_full 0.999
_diffrn_reflns_Laue_measured_fraction_max 0.999
_diffrn_reflns_limit_h_max 12
_diffrn_reflns_limit_h_min -12
_diffrn_reflns_limit_k_max 25
_diffrn_reflns_limit_k_min -25
_diffrn_reflns_limit_l_max 47
_diffrn_reflns_limit_l_min -47
_diffrn_reflns_number 105117
_diffrn_reflns_point_group_measured_fraction_full 0.999
_diffrn_reflns_point_group_measured_fraction_max 0.999
_diffrn_reflns_theta_full 25.026
_diffrn_reflns_theta_max 25.026
_diffrn_reflns_theta_min 2.154
_exptl_absorpt_coefficient_mu 0.897
_exptl_absorpt_correction_T_max 1.00000
_exptl_absorpt_correction_T_min 0.51541
_exptl_absorpt_correction_type multi-scan
_exptl_absorpt_process_details
;
CrysAlisPro 1.171.40.67a (Rigaku Oxford Diffraction, 2019)
Empirical absorption correction using spherical harmonics,
 implemented in SCALE3 ABSPACK scaling algorithm.
;
_exptl_crystal_colour orange
_exptl_crystal_density_diffrn 1.235
_exptl_crystal_description prism
_exptl_crystal_F_000 3488
_exptl_crystal_size_max 0.350
_exptl_crystal_size_mid 0.300
_exptl_crystal_size_min 0.250
_refine_diff_density_max 0.954
_refine_diff_density_min -0.499
_refine_diff_density_rms 0.061
_refine_ls_extinction_method none
_refine_ls_goodness_of_fit_ref 1.039
_refine_ls_hydrogen_treatment mixed
_refine_ls_matrix_type full
_refine_ls_number_parameters 520
_refine_ls_number_reflns 7854
_refine_ls_number_restraints 0
_refine_ls_restrained_S_all 1.039
_refine_ls_R_factor_all 0.0621
_refine_ls_R_factor_gt 0.0450
_refine_ls_shift/su_max 0.001
_refine_ls_shift/su_mean 0.000
_refine_ls_structure_factor_coef Fsqd
_refine_ls_weighting_details 'w=1/[\s^2^(Fo^2^)+(0.0377P)^2^+18.0523P] where P=(Fo^2^+2Fc^2^)/3'
_refine_ls_weighting_scheme calc
_refine_ls_wR_factor_gt 0.1023
_refine_ls_wR_factor_ref 0.1109
_reflns_Friedel_coverage 0.000
_reflns_number_gt 6302
_reflns_number_total 7854
_reflns_threshold_expression 'I > 2\s(I)'
_cod_data_source_file d1dt04366h3.cif
_cod_data_source_block nabianhmeophncse
_cod_original_cell_volume 8893.0(4)
_cod_database_code 7709521
_shelx_shelxl_version_number 2018/3
_shelx_space_group_comment
;
The symmetry employed for this shelxl refinement is uniquely defined
by the following loop, which should always be used as a source of
symmetry information in preference to the above space-group names.
They are only intended as comments.
;
_shelx_estimated_absorpt_t_min 0.744
_shelx_estimated_absorpt_t_max 0.807
_oxdiff_exptl_absorpt_empirical_full_min 0.737
_oxdiff_exptl_absorpt_empirical_full_max 1.772
_oxdiff_exptl_absorpt_empirical_details
;
Empirical correction (ABSPACK) includes:
- Absorption correction using spherical harmonics
- Frame scaling
;

loop_
_space_group_symop_operation_xyz
'x, y, z'
'-x+1/2, -y, z+1/2'
'-x, y+1/2, -z+1/2'
'x+1/2, -y+1/2, -z'
'-x, -y, -z'
'x-1/2, y, -z-1/2'
'x, -y-1/2, z-1/2'
'-x-1/2, y-1/2, z'

loop_
_atom_site_label
_atom_site_type_symbol
_atom_site_fract_x
_atom_site_fract_y
_atom_site_fract_z
_atom_site_U_iso_or_equiv
_atom_site_adp_type
_atom_site_occupancy
_atom_site_site_symmetry_order
_atom_site_calc_flag
_atom_site_refinement_flags_posn
_atom_site_refinement_flags_adp
_atom_site_refinement_flags_occupancy
_atom_site_disorder_assembly
_atom_site_disorder_group
Na1 Na 0.38363(11) 0.66452(6) 0.65754(3) 0.0277(3) Uani 1 1 d . . . . .
Se1 Se 0.83024(3) 0.60758(2) 0.66373(2) 0.02374(10) Uani 1 1 d . . . . .
O1 O 0.3872(2) 0.62124(10) 0.71279(5) 0.0283(5) Uani 1 1 d . . . . .
O2 O 0.2496(2) 0.75251(13) 0.66341(6) 0.0458(6) Uani 1 1 d . . . . .
O3 O 0.1727(2) 0.63732(14) 0.63888(6) 0.0492(7) Uani 1 1 d . . . . .
N1 N 0.4886(2) 0.59959(11) 0.60729(6) 0.0203(5) Uani 1 1 d . . . . .
H1 H 0.472(3) 0.5808(15) 0.6256(8) 0.028(9) Uiso 1 1 d . . . . .
N2 N 0.5595(2) 0.72591(11) 0.63216(6) 0.0214(5) Uani 1 1 d . . . . .
N3 N 0.5593(2) 0.58366(11) 0.66840(6) 0.0203(5) Uani 1 1 d . . . . .
C1 C 0.6229(3) 0.62009(13) 0.61416(7) 0.0201(6) Uani 1 1 d . . . . .
C2 C 0.6362(3) 0.69283(13) 0.61458(7) 0.0199(6) Uani 1 1 d . . . . .
C3 C 0.7473(3) 0.70894(13) 0.59313(7) 0.0209(6) Uani 1 1 d . . . . .
C4 C 0.7905(3) 0.65376(13) 0.57787(7) 0.0198(6) Uani 1 1 d . . . . .
C5 C 0.7228(3) 0.60072(13) 0.58849(7) 0.0201(6) Uani 1 1 d . . . . .
C6 C 0.7571(3) 0.54397(14) 0.57586(7) 0.0245(7) Uani 1 1 d . . . . .
H6A H 0.713813 0.507289 0.582831 0.029 Uiso 1 1 calc R U . . .
C7 C 0.8588(3) 0.54102(15) 0.55208(8) 0.0290(7) Uani 1 1 d . . . . .
H7A H 0.881553 0.501697 0.542966 0.035 Uiso 1 1 calc R U . . .
C8 C 0.9252(3) 0.59228(15) 0.54179(7) 0.0270(7) Uani 1 1 d . . . . .
H8A H 0.993076 0.588159 0.525948 0.032 Uiso 1 1 calc R U . . .
C9 C 0.8930(3) 0.65173(14) 0.55474(7) 0.0242(7) Uani 1 1 d . . . . .
C10 C 0.9523(3) 0.70905(15) 0.54740(7) 0.0283(7) Uani 1 1 d . . . . .
H10A H 1.021639 0.710409 0.531868 0.034 Uiso 1 1 calc R U . . .
C11 C 0.9111(3) 0.76294(15) 0.56244(8) 0.0300(7) Uani 1 1 d . . . . .
H11A H 0.953411 0.800815 0.557146 0.036 Uiso 1 1 calc R U . . .
C12 C 0.8077(3) 0.76405(14) 0.58555(7) 0.0270(7) Uani 1 1 d . . . . .
H12A H 0.780706 0.801947 0.595591 0.032 Uiso 1 1 calc R U . . .
C13 C 0.4564(3) 0.56011(13) 0.57926(7) 0.0213(6) Uani 1 1 d . . . . .
C14 C 0.4272(3) 0.58625(14) 0.54784(7) 0.0252(7) Uani 1 1 d . . . . .
C15 C 0.3788(3) 0.54800(16) 0.52268(8) 0.0344(8) Uani 1 1 d . . . . .
H15A H 0.358104 0.565430 0.501375 0.041 Uiso 1 1 calc R U . . .
C16 C 0.3602(3) 0.48534(16) 0.52794(8) 0.0350(8) Uani 1 1 d . . . . .
H16A H 0.324205 0.460172 0.510696 0.042 Uiso 1 1 calc R U . . .
C17 C 0.3942(3) 0.45939(16) 0.55846(8) 0.0332(8) Uani 1 1 d . . . . .
H17A H 0.383644 0.415957 0.561810 0.040 Uiso 1 1 calc R U . . .
C18 C 0.4437(3) 0.49581(14) 0.58445(7) 0.0258(7) Uani 1 1 d . . . . .
C19 C 0.4470(3) 0.65499(15) 0.54082(8) 0.0306(7) Uani 1 1 d . . . . .
H19A H 0.473736 0.675148 0.562396 0.037 Uiso 1 1 calc R U . . .
C20 C 0.3227(3) 0.68639(17) 0.52920(9) 0.0393(8) Uani 1 1 d . . . . .
H20A H 0.339554 0.730345 0.524409 0.059 Uiso 1 1 calc R U . . .
H20B H 0.257856 0.683075 0.546986 0.059 Uiso 1 1 calc R U . . .
H20C H 0.291281 0.665873 0.508770 0.059 Uiso 1 1 calc R U . . .
C21 C 0.5543(3) 0.66523(15) 0.51530(8) 0.0341(8) Uani 1 1 d . . . . .
H21A H 0.632241 0.643982 0.522961 0.051 Uiso 1 1 calc R U . . .
H21B H 0.571401 0.709853 0.513121 0.051 Uiso 1 1 calc R U . . .
H21C H 0.528188 0.648429 0.493399 0.051 Uiso 1 1 calc R U . . .
C22 C 0.4859(3) 0.46514(14) 0.61745(8) 0.0300(7) Uani 1 1 d . . . . .
H22A H 0.555716 0.491582 0.627145 0.036 Uiso 1 1 calc R U . . .
C23 C 0.3779(4) 0.46250(16) 0.64367(8) 0.0380(8) Uani 1 1 d . . . . .
H23A H 0.409968 0.442924 0.664306 0.057 Uiso 1 1 calc R U . . .
H23B H 0.306061 0.438104 0.634726 0.057 Uiso 1 1 calc R U . . .
H23C H 0.348536 0.504774 0.648734 0.057 Uiso 1 1 calc R U . . .
C24 C 0.5423(4) 0.39988(16) 0.61232(10) 0.0446(9) Uani 1 1 d . . . . .
H24A H 0.580420 0.385326 0.633455 0.067 Uiso 1 1 calc R U . . .
H24B H 0.608496 0.401382 0.594799 0.067 Uiso 1 1 calc R U . . .
H24C H 0.473902 0.371279 0.605417 0.067 Uiso 1 1 calc R U . . .
C25 C 0.5778(3) 0.79175(14) 0.63587(7) 0.0241(7) Uani 1 1 d . . . . .
C26 C 0.5277(3) 0.83401(14) 0.61241(7) 0.0265(7) Uani 1 1 d . . . . .
C27 C 0.5406(3) 0.89784(15) 0.61894(8) 0.0328(8) Uani 1 1 d . . . . .
H27A H 0.508151 0.927055 0.603144 0.039 Uiso 1 1 calc R U . . .
C28 C 0.5991(3) 0.91875(15) 0.64765(8) 0.0364(8) Uani 1 1 d . . . . .
H28A H 0.606488 0.962133 0.651697 0.044 Uiso 1 1 calc R U . . .
C29 C 0.6471(4) 0.87689(15) 0.67067(8) 0.0353(8) Uani 1 1 d . . . . .
H29A H 0.687358 0.891867 0.690548 0.042 Uiso 1 1 calc R U . . .
C30 C 0.6379(3) 0.81304(14) 0.66538(8) 0.0287(7) Uani 1 1 d . . . . .
C31 C 0.4574(3) 0.81351(15) 0.58092(8) 0.0308(7) Uani 1 1 d . . . . .
H31A H 0.465667 0.767316 0.579069 0.037 Uiso 1 1 calc R U . . .
C32 C 0.3148(4) 0.8291(2) 0.58395(10) 0.0519(11) Uani 1 1 d . . . . .
H32A H 0.279363 0.809098 0.604076 0.078 Uiso 1 1 calc R U . . .
H32B H 0.269283 0.814062 0.563952 0.078 Uiso 1 1 calc R U . . .
H32C H 0.304190 0.874292 0.585774 0.078 Uiso 1 1 calc R U . . .
C33 C 0.5130(4) 0.8422(2) 0.54908(9) 0.0532(11) Uani 1 1 d . . . . .
H33A H 0.603808 0.830722 0.547077 0.080 Uiso 1 1 calc R U . . .
H33B H 0.505224 0.887511 0.550218 0.080 Uiso 1 1 calc R U . . .
H33C H 0.465874 0.826670 0.529438 0.080 Uiso 1 1 calc R U . . .
C34 C 0.6882(3) 0.76784(15) 0.69181(8) 0.0334(8) Uani 1 1 d . . . . .
H34A H 0.702007 0.726766 0.680571 0.040 Uiso 1 1 calc R U . . .
C35 C 0.5890(4) 0.7587(2) 0.71949(10) 0.0575(12) Uani 1 1 d . . . . .
H35A H 0.507125 0.745956 0.709463 0.086 Uiso 1 1 calc R U . . .
H35B H 0.577238 0.797808 0.731766 0.086 Uiso 1 1 calc R U . . .
H35C H 0.618725 0.726422 0.735073 0.086 Uiso 1 1 calc R U . . .
C36 C 0.8156(4) 0.78821(19) 0.70694(10) 0.0480(10) Uani 1 1 d . . . . .
H36A H 0.874329 0.800574 0.688867 0.072 Uiso 1 1 calc R U . . .
H36B H 0.853167 0.753639 0.719642 0.072 Uiso 1 1 calc R U . . .
H36C H 0.801270 0.823533 0.722071 0.072 Uiso 1 1 calc R U . . .
C37 C 0.6589(3) 0.59984(13) 0.65100(7) 0.0199(6) Uani 1 1 d . . . . .
C38 C 0.5631(3) 0.55695(14) 0.70062(7) 0.0224(6) Uani 1 1 d . . . . .
C39 C 0.6447(3) 0.50817(15) 0.70922(7) 0.0281(7) Uani 1 1 d . . . . .
H39A H 0.708812 0.495049 0.693757 0.034 Uiso 1 1 calc R U . . .
C40 C 0.6335(3) 0.47850(16) 0.74009(8) 0.0325(8) Uani 1 1 d . . . . .
H40A H 0.689586 0.445155 0.745585 0.039 Uiso 1 1 calc R U . . .
C41 C 0.5416(3) 0.49721(16) 0.76275(8) 0.0342(8) Uani 1 1 d . . . . .
H41A H 0.534799 0.477087 0.783972 0.041 Uiso 1 1 calc R U . . .
C42 C 0.4578(3) 0.54584(15) 0.75463(8) 0.0299(7) Uani 1 1 d . . . . .
H42A H 0.394719 0.559172 0.770325 0.036 Uiso 1 1 calc R U . . .
C43 C 0.4679(3) 0.57419(14) 0.72364(7) 0.0242(7) Uani 1 1 d . . . . .
C44 C 0.2786(4) 0.63453(18) 0.73380(9) 0.0438(9) Uani 1 1 d . . . . .
H44A H 0.308353 0.648482 0.755957 0.066 Uiso 1 1 calc R U . . .
H44B H 0.226472 0.596881 0.736410 0.066 Uiso 1 1 calc R U . . .
H44C H 0.226591 0.667299 0.723391 0.066 Uiso 1 1 calc R U . . .
C45 C 0.2657(5) 0.8061(2) 0.68432(10) 0.0595(12) Uani 1 1 d . . . . .
H45A H 0.215721 0.840724 0.675080 0.089 Uiso 1 1 calc R U . . .
H45B H 0.356712 0.817542 0.685065 0.089 Uiso 1 1 calc R U . . .
H45C H 0.235568 0.796676 0.707141 0.089 Uiso 1 1 calc R U . . .
C46 C 0.1180(4) 0.7384(2) 0.65740(11) 0.0550(12) Uani 1 1 d . . . . .
H46A H 0.070989 0.776932 0.651505 0.066 Uiso 1 1 calc R U . . .
H46B H 0.078964 0.720827 0.678037 0.066 Uiso 1 1 calc R U . . .
C47 C 0.1077(4) 0.6933(2) 0.62962(10) 0.0525(11) Uani 1 1 d . . . . .
H47A H 0.016210 0.684307 0.624919 0.063 Uiso 1 1 calc R U . . .
H47B H 0.146778 0.710820 0.608962 0.063 Uiso 1 1 calc R U . . .
C48 C 0.1429(4) 0.5890(2) 0.61585(11) 0.0663(14) Uani 1 1 d . . . . .
H48A H 0.049478 0.584216 0.614366 0.099 Uiso 1 1 calc R U . . .
H48B H 0.181266 0.550015 0.623684 0.099 Uiso 1 1 calc R U . . .
H48C H 0.177360 0.599488 0.593599 0.099 Uiso 1 1 calc R U . . .

loop_
_atom_site_aniso_label
_atom_site_aniso_U_11
_atom_site_aniso_U_22
_atom_site_aniso_U_33
_atom_site_aniso_U_23
_atom_site_aniso_U_13
_atom_site_aniso_U_12
Na1 0.0223(6) 0.0309(7) 0.0298(6) 0.0049(5) 0.0041(5) 0.0047(5)
Se1 0.01994(16) 0.02977(17) 0.02149(16) 0.00211(13) -0.00225(12) 0.00078(13)
O1 0.0269(11) 0.0307(12) 0.0274(11) 0.0050(9) 0.0093(9) 0.0087(10)
O2 0.0355(14) 0.0555(16) 0.0464(15) 0.0047(13) 0.0043(12) 0.0195(12)
O3 0.0268(13) 0.0738(19) 0.0469(15) -0.0001(14) -0.0007(12) 0.0046(13)
N1 0.0190(12) 0.0241(13) 0.0177(12) -0.0002(11) 0.0017(10) -0.0029(11)
N2 0.0239(13) 0.0192(13) 0.0211(12) 0.0009(10) -0.0010(11) 0.0003(11)
N3 0.0197(12) 0.0232(13) 0.0179(12) -0.0014(10) 0.0018(10) -0.0004(10)
C1 0.0184(14) 0.0224(15) 0.0195(14) -0.0007(12) -0.0005(12) 0.0006(12)
C2 0.0210(15) 0.0220(15) 0.0166(14) 0.0000(12) -0.0021(12) 0.0025(12)
C3 0.0219(15) 0.0218(15) 0.0189(14) 0.0027(12) -0.0020(12) 0.0002(13)
C4 0.0190(14) 0.0254(16) 0.0150(14) 0.0019(12) -0.0019(11) 0.0014(12)
C5 0.0205(14) 0.0227(15) 0.0170(14) 0.0017(12) -0.0005(12) 0.0028(12)
C6 0.0257(16) 0.0238(16) 0.0241(15) -0.0001(13) 0.0009(13) 0.0009(13)
C7 0.0300(17) 0.0313(18) 0.0258(16) -0.0042(14) 0.0031(13) 0.0057(14)
C8 0.0234(16) 0.0350(18) 0.0227(15) 0.0001(13) 0.0053(13) 0.0049(14)
C9 0.0201(15) 0.0339(17) 0.0186(14) 0.0030(13) -0.0011(12) 0.0016(14)
C10 0.0242(16) 0.0364(18) 0.0243(16) 0.0041(14) 0.0033(13) -0.0026(14)
C11 0.0304(18) 0.0287(17) 0.0307(17) 0.0061(14) 0.0023(14) -0.0064(14)
C12 0.0296(17) 0.0260(17) 0.0254(16) 0.0018(13) 0.0019(13) -0.0007(13)
C13 0.0170(14) 0.0247(16) 0.0223(15) -0.0048(12) 0.0020(12) -0.0025(12)
C14 0.0255(16) 0.0281(16) 0.0220(15) -0.0017(13) -0.0004(13) 0.0011(13)
C15 0.0350(19) 0.044(2) 0.0245(16) -0.0034(15) -0.0049(14) 0.0027(16)
C16 0.038(2) 0.039(2) 0.0288(18) -0.0112(15) -0.0025(15) -0.0080(16)
C17 0.0359(19) 0.0290(18) 0.0346(18) -0.0061(14) 0.0052(15) -0.0081(15)
C18 0.0234(16) 0.0291(17) 0.0250(16) -0.0038(13) 0.0034(13) -0.0037(14)
C19 0.043(2) 0.0267(17) 0.0221(16) -0.0010(13) -0.0070(14) 0.0014(15)
C20 0.040(2) 0.044(2) 0.0339(19) 0.0046(16) -0.0015(16) 0.0107(17)
C21 0.042(2) 0.0323(18) 0.0278(17) 0.0049(14) -0.0060(15) -0.0018(16)
C22 0.0380(19) 0.0209(16) 0.0312(17) 0.0004(13) -0.0009(15) -0.0069(14)
C23 0.047(2) 0.0360(19) 0.0312(18) 0.0039(15) -0.0007(16) -0.0115(17)
C24 0.055(2) 0.034(2) 0.045(2) 0.0022(16) -0.0059(18) -0.0008(18)
C25 0.0259(16) 0.0230(16) 0.0235(15) -0.0005(12) 0.0072(13) 0.0041(13)
C26 0.0304(17) 0.0243(16) 0.0248(16) 0.0000(13) 0.0049(13) 0.0019(14)
C27 0.044(2) 0.0219(16) 0.0319(17) 0.0025(14) 0.0034(15) 0.0045(15)
C28 0.048(2) 0.0200(16) 0.041(2) -0.0032(15) 0.0031(17) 0.0009(16)
C29 0.046(2) 0.0281(18) 0.0316(18) -0.0073(14) -0.0041(16) 0.0008(16)
C30 0.0351(18) 0.0247(16) 0.0262(16) -0.0031(13) 0.0020(14) 0.0019(14)
C31 0.042(2) 0.0226(16) 0.0279(17) 0.0021(13) -0.0004(15) 0.0086(15)
C32 0.039(2) 0.076(3) 0.041(2) -0.007(2) -0.0064(17) 0.009(2)
C33 0.073(3) 0.057(3) 0.0303(19) 0.0021(18) 0.003(2) -0.007(2)
C34 0.046(2) 0.0248(17) 0.0297(17) -0.0041(14) -0.0087(15) 0.0034(15)
C35 0.042(2) 0.074(3) 0.056(3) 0.035(2) -0.009(2) -0.004(2)
C36 0.037(2) 0.049(2) 0.058(2) 0.0090(19) -0.0043(18) 0.0042(19)
C37 0.0217(15) 0.0155(14) 0.0224(14) -0.0019(11) -0.0009(12) 0.0031(12)
C38 0.0236(15) 0.0257(16) 0.0180(14) 0.0001(12) 0.0002(12) -0.0033(13)
C39 0.0284(17) 0.0325(18) 0.0234(16) -0.0003(13) 0.0034(13) 0.0059(14)
C40 0.0350(19) 0.0325(18) 0.0300(17) 0.0088(14) 0.0018(15) 0.0072(15)
C41 0.0380(19) 0.041(2) 0.0238(16) 0.0111(14) 0.0026(15) 0.0026(16)
C42 0.0315(17) 0.0345(18) 0.0237(16) 0.0009(14) 0.0071(14) 0.0022(15)
C43 0.0223(16) 0.0272(16) 0.0230(15) -0.0022(13) 0.0013(12) 0.0024(13)
C44 0.041(2) 0.051(2) 0.039(2) 0.0099(17) 0.0175(17) 0.0213(19)
C45 0.074(3) 0.057(3) 0.047(2) 0.004(2) 0.010(2) 0.032(2)
C46 0.031(2) 0.072(3) 0.062(3) 0.029(2) 0.0131(19) 0.024(2)
C47 0.0255(19) 0.080(3) 0.052(2) 0.030(2) -0.0010(18) 0.001(2)
C48 0.036(2) 0.103(4) 0.060(3) -0.022(3) -0.003(2) 0.005(2)

loop_
_atom_type_symbol
_atom_type_description
_atom_type_scat_dispersion_real
_atom_type_scat_dispersion_imag
_atom_type_scat_source
C C 0.0033 0.0016 'International Tables Vol C Tables 4.2.6.8 and 6.1.1.4'
H H 0.0000 0.0000 'International Tables Vol C Tables 4.2.6.8 and 6.1.1.4'
N N 0.0061 0.0033 'International Tables Vol C Tables 4.2.6.8 and 6.1.1.4'
O O 0.0106 0.0060 'International Tables Vol C Tables 4.2.6.8 and 6.1.1.4'
Na Na 0.0362 0.0249 'International Tables Vol C Tables 4.2.6.8 and 6.1.1.4'
Se Se -0.0929 2.2259 'International Tables Vol C Tables 4.2.6.8 and 6.1.1.4'

loop_
_geom_angle_atom_site_label_1
_geom_angle_atom_site_label_2
_geom_angle_atom_site_label_3
_geom_angle
_geom_angle_site_symmetry_1
_geom_angle_site_symmetry_3
_geom_angle_publ_flag
O2 Na1 O3 71.58(10) . . ?
O2 Na1 O1 103.37(9) . . ?
O3 Na1 O1 101.78(9) . . ?
O2 Na1 N2 92.86(9) . . ?
O3 Na1 N2 133.22(10) . . ?
O1 Na1 N2 124.90(9) . . ?
O2 Na1 N3 161.67(10) . . ?
O3 Na1 N3 122.85(10) . . ?
O1 Na1 N3 64.44(7) . . ?
N2 Na1 N3 84.39(8) . . ?
O2 Na1 N1 137.26(9) . . ?
O3 Na1 N1 90.94(9) . . ?
O1 Na1 N1 118.51(9) . . ?
N2 Na1 N1 70.82(8) . . ?
N3 Na1 N1 58.55(8) . . ?
C43 O1 C44 116.3(2) . . ?
C43 O1 Na1 125.57(17) . . ?
C44 O1 Na1 116.43(19) . . ?
C46 O2 C45 112.4(3) . . ?
C46 O2 Na1 112.4(2) . . ?
C45 O2 Na1 129.3(2) . . ?
C48 O3 C47 110.3(3) . . ?
C48 O3 Na1 125.4(2) . . ?
C47 O3 Na1 108.0(2) . . ?
C13 N1 C1 122.3(2) . . ?
C13 N1 Na1 142.31(18) . . ?
C1 N1 Na1 95.30(15) . . ?
C13 N1 H1 109(2) . . ?
C1 N1 H1 100(2) . . ?
Na1 N1 H1 62(2) . . ?
C2 N2 C25 121.5(3) . . ?
C2 N2 Na1 112.88(19) . . ?
C25 N2 Na1 125.66(18) . . ?
C37 N3 C38 125.1(3) . . ?
C37 N3 Na1 107.46(18) . . ?
C38 N3 Na1 116.85(18) . . ?
N1 C1 C5 116.1(2) . . ?
N1 C1 C2 112.3(2) . . ?
C5 C1 C2 102.7(2) . . ?
N1 C1 C37 108.2(2) . . ?
C5 C1 C37 112.7(2) . . ?
C2 C1 C37 104.2(2) . . ?
N2 C2 C3 132.4(3) . . ?
N2 C2 C1 120.3(3) . . ?
C3 C2 C1 107.3(2) . . ?
C12 C3 C4 119.1(3) . . ?
C12 C3 C2 133.4(3) . . ?
C4 C3 C2 107.5(2) . . ?
C5 C4 C9 123.4(3) . . ?
C5 C4 C3 113.3(2) . . ?
C9 C4 C3 123.3(3) . . ?
C6 C5 C4 118.9(3) . . ?
C6 C5 C1 132.2(3) . . ?
C4 C5 C1 108.8(2) . . ?
C5 C6 C7 118.6(3) . . ?
C5 C6 H6A 120.7 . . ?
C7 C6 H6A 120.7 . . ?
C8 C7 C6 122.8(3) . . ?
C8 C7 H7A 118.6 . . ?
C6 C7 H7A 118.6 . . ?
C7 C8 C9 120.0(3) . . ?
C7 C8 H8A 120.0 . . ?
C9 C8 H8A 120.0 . . ?
C10 C9 C4 116.1(3) . . ?
C10 C9 C8 127.6(3) . . ?
C4 C9 C8 116.3(3) . . ?
C11 C10 C9 120.8(3) . . ?
C11 C10 H10A 119.6 . . ?
C9 C10 H10A 119.6 . . ?
C10 C11 C12 122.3(3) . . ?
C10 C11 H11A 118.8 . . ?
C12 C11 H11A 118.8 . . ?
C3 C12 C11 118.4(3) . . ?
C3 C12 H12A 120.8 . . ?
C11 C12 H12A 120.8 . . ?
C14 C13 C18 120.3(3) . . ?
C14 C13 N1 120.1(3) . . ?
C18 C13 N1 119.3(3) . . ?
C15 C14 C13 118.8(3) . . ?
C15 C14 C19 119.6(3) . . ?
C13 C14 C19 121.6(3) . . ?
C16 C15 C14 121.4(3) . . ?
C16 C15 H15A 119.3 . . ?
C14 C15 H15A 119.3 . . ?
C15 C16 C17 119.5(3) . . ?
C15 C16 H16A 120.2 . . ?
C17 C16 H16A 120.2 . . ?
C16 C17 C18 121.2(3) . . ?
C16 C17 H17A 119.4 . . ?
C18 C17 H17A 119.4 . . ?
C17 C18 C13 118.6(3) . . ?
C17 C18 C22 119.8(3) . . ?
C13 C18 C22 121.5(3) . . ?
C21 C19 C14 111.2(3) . . ?
C21 C19 C20 110.8(3) . . ?
C14 C19 C20 111.7(3) . . ?
C21 C19 H19A 107.6 . . ?
C14 C19 H19A 107.6 . . ?
C20 C19 H19A 107.6 . . ?
C19 C20 H20A 109.5 . . ?
C19 C20 H20B 109.5 . . ?
H20A C20 H20B 109.5 . . ?
C19 C20 H20C 109.5 . . ?
H20A C20 H20C 109.5 . . ?
H20B C20 H20C 109.5 . . ?
C19 C21 H21A 109.5 . . ?
C19 C21 H21B 109.5 . . ?
H21A C21 H21B 109.5 . . ?
C19 C21 H21C 109.5 . . ?
H21A C21 H21C 109.5 . . ?
H21B C21 H21C 109.5 . . ?
C23 C22 C24 109.7(3) . . ?
C23 C22 C18 112.7(3) . . ?
C24 C22 C18 112.9(3) . . ?
C23 C22 H22A 107.0 . . ?
C24 C22 H22A 107.0 . . ?
C18 C22 H22A 107.0 . . ?
C22 C23 H23A 109.5 . . ?
C22 C23 H23B 109.5 . . ?
H23A C23 H23B 109.5 . . ?
C22 C23 H23C 109.5 . . ?
H23A C23 H23C 109.5 . . ?
H23B C23 H23C 109.5 . . ?
C22 C24 H24A 109.5 . . ?
C22 C24 H24B 109.5 . . ?
H24A C24 H24B 109.5 . . ?
C22 C24 H24C 109.5 . . ?
H24A C24 H24C 109.5 . . ?
H24B C24 H24C 109.5 . . ?
C26 C25 C30 120.6(3) . . ?
C26 C25 N2 121.4(3) . . ?
C30 C25 N2 117.8(3) . . ?
C27 C26 C25 118.4(3) . . ?
C27 C26 C31 118.9(3) . . ?
C25 C26 C31 122.7(3) . . ?
C28 C27 C26 121.2(3) . . ?
C28 C27 H27A 119.4 . . ?
C26 C27 H27A 119.4 . . ?
C27 C28 C29 120.0(3) . . ?
C27 C28 H28A 120.0 . . ?
C29 C28 H28A 120.0 . . ?
C28 C29 C30 121.3(3) . . ?
C28 C29 H29A 119.3 . . ?
C30 C29 H29A 119.3 . . ?
C29 C30 C25 118.5(3) . . ?
C29 C30 C34 120.1(3) . . ?
C25 C30 C34 121.3(3) . . ?
C26 C31 C32 109.9(3) . . ?
C26 C31 C33 112.6(3) . . ?
C32 C31 C33 110.3(3) . . ?
C26 C31 H31A 108.0 . . ?
C32 C31 H31A 108.0 . . ?
C33 C31 H31A 108.0 . . ?
C31 C32 H32A 109.5 . . ?
C31 C32 H32B 109.5 . . ?
H32A C32 H32B 109.5 . . ?
C31 C32 H32C 109.5 . . ?
H32A C32 H32C 109.5 . . ?
H32B C32 H32C 109.5 . . ?
C31 C33 H33A 109.5 . . ?
C31 C33 H33B 109.5 . . ?
H33A C33 H33B 109.5 . . ?
C31 C33 H33C 109.5 . . ?
H33A C33 H33C 109.5 . . ?
H33B C33 H33C 109.5 . . ?
C36 C34 C30 112.9(3) . . ?
C36 C34 C35 110.1(3) . . ?
C30 C34 C35 110.3(3) . . ?
C36 C34 H34A 107.8 . . ?
C30 C34 H34A 107.8 . . ?
C35 C34 H34A 107.8 . . ?
C34 C35 H35A 109.5 . . ?
C34 C35 H35B 109.5 . . ?
H35A C35 H35B 109.5 . . ?
C34 C35 H35C 109.5 . . ?
H35A C35 H35C 109.5 . . ?
H35B C35 H35C 109.5 . . ?
C34 C36 H36A 109.5 . . ?
C34 C36 H36B 109.5 . . ?
H36A C36 H36B 109.5 . . ?
C34 C36 H36C 109.5 . . ?
H36A C36 H36C 109.5 . . ?
H36B C36 H36C 109.5 . . ?
N3 C37 C1 112.4(2) . . ?
N3 C37 Se1 130.3(2) . . ?
C1 C37 Se1 117.2(2) . . ?
C39 C38 C43 118.1(3) . . ?
C39 C38 N3 123.3(3) . . ?
C43 C38 N3 117.9(3) . . ?
C38 C39 C40 120.8(3) . . ?
C38 C39 H39A 119.6 . . ?
C40 C39 H39A 119.6 . . ?
C41 C40 C39 120.2(3) . . ?
C41 C40 H40A 119.9 . . ?
C39 C40 H40A 119.9 . . ?
C40 C41 C42 120.1(3) . . ?
C40 C41 H41A 119.9 . . ?
C42 C41 H41A 119.9 . . ?
C43 C42 C41 119.3(3) . . ?
C43 C42 H42A 120.4 . . ?
C41 C42 H42A 120.4 . . ?
O1 C43 C42 123.8(3) . . ?
O1 C43 C38 114.9(2) . . ?
C42 C43 C38 121.4(3) . . ?
O1 C44 H44A 109.5 . . ?
O1 C44 H44B 109.5 . . ?
H44A C44 H44B 109.5 . . ?
O1 C44 H44C 109.5 . . ?
H44A C44 H44C 109.5 . . ?
H44B C44 H44C 109.5 . . ?
O2 C45 H45A 109.5 . . ?
O2 C45 H45B 109.5 . . ?
H45A C45 H45B 109.5 . . ?
O2 C45 H45C 109.5 . . ?
H45A C45 H45C 109.5 . . ?
H45B C45 H45C 109.5 . . ?
O2 C46 C47 109.6(3) . . ?
O2 C46 H46A 109.7 . . ?
C47 C46 H46A 109.7 . . ?
O2 C46 H46B 109.7 . . ?
C47 C46 H46B 109.7 . . ?
H46A C46 H46B 108.2 . . ?
O3 C47 C46 109.1(3) . . ?
O3 C47 H47A 109.9 . . ?
C46 C47 H47A 109.9 . . ?
O3 C47 H47B 109.9 . . ?
C46 C47 H47B 109.9 . . ?
H47A C47 H47B 108.3 . . ?
O3 C48 H48A 109.5 . . ?
O3 C48 H48B 109.5 . . ?
H48A C48 H48B 109.5 . . ?
O3 C48 H48C 109.5 . . ?
H48A C48 H48C 109.5 . . ?
H48B C48 H48C 109.5 . . ?

loop_
_geom_bond_atom_site_label_1
_geom_bond_atom_site_label_2
_geom_bond_distance
_geom_bond_site_symmetry_2
_geom_bond_publ_flag
Na1 O2 2.363(3) . ?
Na1 O3 2.391(3) . ?
Na1 O1 2.383(2) . ?
Na1 N2 2.472(3) . ?
Na1 N3 2.561(3) . ?
Na1 N1 2.669(3) . ?
Se1 C37 1.862(3) . ?
O1 C43 1.384(4) . ?
O1 C44 1.435(4) . ?
O2 C46 1.424(5) . ?
O2 C45 1.430(5) . ?
O3 C48 1.418(5) . ?
O3 C47 1.429(5) . ?
N1 C13 1.439(4) . ?
N1 C1 1.491(4) . ?
N1 H1 0.85(3) . ?
N2 C2 1.277(4) . ?
N2 C25 1.437(4) . ?
N3 C37 1.294(4) . ?
N3 C38 1.403(4) . ?
C1 C5 1.516(4) . ?
C1 C2 1.571(4) . ?
C1 C37 1.572(4) . ?
C2 C3 1.477(4) . ?
C3 C12 1.375(4) . ?
C3 C4 1.407(4) . ?
C4 C5 1.405(4) . ?
C4 C9 1.409(4) . ?
C5 C6 1.367(4) . ?
C6 C7 1.420(4) . ?
C6 H6A 0.9500 . ?
C7 C8 1.364(4) . ?
C7 H7A 0.9500 . ?
C8 C9 1.419(4) . ?
C8 H8A 0.9500 . ?
C9 C10 1.409(4) . ?
C10 C11 1.373(5) . ?
C10 H10A 0.9500 . ?
C11 C12 1.414(4) . ?
C11 H11A 0.9500 . ?
C12 H12A 0.9500 . ?
C13 C14 1.402(4) . ?
C13 C18 1.404(4) . ?
C14 C15 1.389(4) . ?
C14 C19 1.518(4) . ?
C15 C16 1.378(5) . ?
C15 H15A 0.9500 . ?
C16 C17 1.380(5) . ?
C16 H16A 0.9500 . ?
C17 C18 1.395(4) . ?
C17 H17A 0.9500 . ?
C18 C22 1.531(4) . ?
C19 C21 1.525(5) . ?
C19 C20 1.530(5) . ?
C19 H19A 1.0000 . ?
C20 H20A 0.9800 . ?
C20 H20B 0.9800 . ?
C20 H20C 0.9800 . ?
C21 H21A 0.9800 . ?
C21 H21B 0.9800 . ?
C21 H21C 0.9800 . ?
C22 C23 1.534(5) . ?
C22 C24 1.535(5) . ?
C22 H22A 1.0000 . ?
C23 H23A 0.9800 . ?
C23 H23B 0.9800 . ?
C23 H23C 0.9800 . ?
C24 H24A 0.9800 . ?
C24 H24B 0.9800 . ?
C24 H24C 0.9800 . ?
C25 C26 1.402(4) . ?
C25 C30 1.406(4) . ?
C26 C27 1.404(4) . ?
C26 C31 1.514(4) . ?
C27 C28 1.368(5) . ?
C27 H27A 0.9500 . ?
C28 C29 1.377(5) . ?
C28 H28A 0.9500 . ?
C29 C30 1.392(4) . ?
C29 H29A 0.9500 . ?
C30 C34 1.523(4) . ?
C31 C32 1.527(5) . ?
C31 C33 1.521(5) . ?
C31 H31A 1.0000 . ?
C32 H32A 0.9800 . ?
C32 H32B 0.9800 . ?
C32 H32C 0.9800 . ?
C33 H33A 0.9800 . ?
C33 H33B 0.9800 . ?
C33 H33C 0.9800 . ?
C34 C36 1.520(5) . ?
C34 C35 1.521(5) . ?
C34 H34A 1.0000 . ?
C35 H35A 0.9800 . ?
C35 H35B 0.9800 . ?
C35 H35C 0.9800 . ?
C36 H36A 0.9800 . ?
C36 H36B 0.9800 . ?
C36 H36C 0.9800 . ?
C38 C39 1.393(4) . ?
C38 C43 1.399(4) . ?
C39 C40 1.387(4) . ?
C39 H39A 0.9500 . ?
C40 C41 1.374(5) . ?
C40 H40A 0.9500 . ?
C41 C42 1.399(5) . ?
C41 H41A 0.9500 . ?
C42 C43 1.377(4) . ?
C42 H42A 0.9500 . ?
C44 H44A 0.9800 . ?
C44 H44B 0.9800 . ?
C44 H44C 0.9800 . ?
C45 H45A 0.9800 . ?
C45 H45B 0.9800 . ?
C45 H45C 0.9800 . ?
C46 C47 1.474(6) . ?
C46 H46A 0.9900 . ?
C46 H46B 0.9900 . ?
C47 H47A 0.9900 . ?
C47 H47B 0.9900 . ?
C48 H48A 0.9800 . ?
C48 H48B 0.9800 . ?
C48 H48C 0.9800 . ?
